data_4327168
loop_
_publ_author_name
'Arpita Saha'
'Khalil A. Abboud'
'George Christou'

_publ_section_title
;
 New Mixed-Valent Mn Clusters from the Use of
 N,N,N',N'-Tetrakis(2-hydroxyethyl)ethylenediamine (edteH4): Mn3, Mn4,
 Mn6, and Mn10
;
_journal_name_full 'Inorganic Chemistry'
_journal_page_first 12774
_journal_page_last 12784
_journal_paper_doi 10.1021/ic201916d
_journal_volume 50
_journal_year 2011
_chemical_formula_sum 'C25 H47 Mn3 N5 O11'
_chemical_formula_weight 758.50
_chemical_name_systematic
; 
 ? 
;
_space_group_IT_number 15
_symmetry_cell_setting monoclinic
_symmetry_space_group_name_Hall '-C 2yc'
_symmetry_space_group_name_H-M 'C 1 2/c 1'
_atom_sites_solution_hydrogens geom
_atom_sites_solution_primary direct
_atom_sites_solution_secondary difmap
_audit_creation_method SHELXL-97
_audit_update_record
;
2010-05-07 # Formatted by publCIF
;
_cell_angle_alpha 90.00
_cell_angle_beta 104.264(5)
_cell_angle_gamma 90.00
_cell_formula_units_Z 8
_cell_length_a 23.5084(17)
_cell_length_b 14.4661(11)
_cell_length_c 20.2570(15)
_cell_measurement_reflns_used 61
_cell_measurement_temperature 100(2)
_cell_measurement_theta_max 28.0
_cell_measurement_theta_min 2.0
_cell_volume 6676.5(9)
_computing_cell_refinement 'Bruker APEX2'
_computing_data_collection 'Bruker APEX2 (Bruker, 2008)'
_computing_data_reduction 'Bruker SAINT (Bruker, 2008)'
_computing_molecular_graphics 'Bruker SHELXTL'
_computing_publication_material 'Bruker SHELXTL'
_computing_structure_refinement 'Bruker SHELXTL'
_computing_structure_solution 'Bruker SHELXTL (Bruker, 2008)'
_diffrn_ambient_temperature 100(2)
_diffrn_measured_fraction_theta_full 0.993
_diffrn_measured_fraction_theta_max 0.993
_diffrn_measurement_device_type 'Bruker APEX-II CCD'
_diffrn_measurement_method '\w scans'
_diffrn_radiation_monochromator graphite
_diffrn_radiation_source 'fine-focus sealed tube'
_diffrn_radiation_type MoK\a
_diffrn_radiation_wavelength 0.71073
_diffrn_reflns_av_R_equivalents 0.2884
_diffrn_reflns_av_sigmaI/netI 0.1407
_diffrn_reflns_limit_h_max 27
_diffrn_reflns_limit_h_min -27
_diffrn_reflns_limit_k_max 17
_diffrn_reflns_limit_k_min -16
_diffrn_reflns_limit_l_max 24
_diffrn_reflns_limit_l_min -24
_diffrn_reflns_number 53924
_diffrn_reflns_theta_full 66.54
_diffrn_reflns_theta_max 66.54
_diffrn_reflns_theta_min 3.62
_exptl_absorpt_coefficient_mu 9.620
_exptl_absorpt_correction_T_max 0.7054
_exptl_absorpt_correction_T_min 0.3610
_exptl_absorpt_correction_type numerical
_exptl_absorpt_process_details 'based on measured indexed crystal faces, Bruker SHELXTL  v6.12 (Bruker 2007)'
_exptl_crystal_colour brown
_exptl_crystal_density_diffrn 1.509
_exptl_crystal_description plates
_exptl_crystal_F_000 3160
_exptl_crystal_size_max 0.13
_exptl_crystal_size_mid 0.06
_exptl_crystal_size_min 0.04
_refine_diff_density_max 0.396
_refine_diff_density_min -0.547
_refine_diff_density_rms 0.083
_refine_ls_extinction_coef 0.000090(14)
_refine_ls_extinction_expression Fc^*^=kFc[1+0.001xFc^2^\l^3^/sin(2\q)]^-1/4^
_refine_ls_extinction_method SHELXL
_refine_ls_goodness_of_fit_ref 0.822
_refine_ls_hydrogen_treatment constr
_refine_ls_matrix_type full
_refine_ls_number_parameters 407
_refine_ls_number_reflns 5862
_refine_ls_number_restraints 0
_refine_ls_restrained_S_all 0.822
_refine_ls_R_factor_all 0.1152
_refine_ls_R_factor_gt 0.0530
_refine_ls_shift/su_max 0.001
_refine_ls_shift/su_mean 0.000
_refine_ls_structure_factor_coef Fsqd
_refine_ls_weighting_details 'calc w=1/[\s^2^(Fo^2^)+(0.0501P)^2^] where P=(Fo^2^+2Fc^2^)/3'
_refine_ls_weighting_scheme calc
_refine_ls_wR_factor_gt 0.1124
_refine_ls_wR_factor_ref 0.1324
_reflns_number_gt 2883
_reflns_number_total 5862
_reflns_threshold_expression I>2\s(I)
_cod_data_source_file ic201916d_si_002_3.cif
_cod_data_source_block saha71
_cod_database_code 4327168

loop_
_symmetry_equiv_pos_as_xyz
'x, y, z'
'-x, y, -z+1/2'
'x+1/2, y+1/2, z'
'-x+1/2, y+1/2, -z+1/2'
'-x, -y, -z'
'x, -y, z-1/2'
'-x+1/2, -y+1/2, -z'
'x+1/2, -y+1/2, z-1/2'

loop_
_atom_site_label
_atom_site_type_symbol
_atom_site_fract_x
_atom_site_fract_y
_atom_site_fract_z
_atom_site_U_iso_or_equiv
_atom_site_adp_type
_atom_site_occupancy
_atom_site_symmetry_multiplicity
_atom_site_calc_flag
_atom_site_refinement_flags
Mn1 Mn 0.35566(4) 0.13660(6) 1.01643(5) 0.0435(3) Uani 1 1 d .
Mn2 Mn 0.29421(4) 0.01926(7) 0.89714(5) 0.0500(3) Uani 1 1 d .
Mn3 Mn 0.21390(4) 0.17426(6) 0.94900(5) 0.0433(3) Uani 1 1 d .
O1 O 0.28570(14) 0.1299(2) 0.94136(17) 0.0412(9) Uani 1 1 d .
O2 O 0.22208(17) 0.0436(3) 0.8156(2) 0.0614(12) Uani 1 1 d .
O3 O 0.17197(16) 0.1606(3) 0.8454(2) 0.0515(10) Uani 1 1 d .
O4 O 0.23981(17) -0.0572(3) 0.9375(2) 0.0546(10) Uani 1 1 d .
O5 O 0.17989(17) 0.0484(3) 0.96466(19) 0.0521(10) Uani 1 1 d .
O6 O 0.40060(16) 0.1667(3) 0.9363(2) 0.0534(10) Uani 1 1 d .
O7 O 0.34899(17) 0.0807(3) 0.85039(19) 0.0514(10) Uani 1 1 d .
O8 O 0.36141(16) 0.0090(2) 0.99669(18) 0.0481(10) Uani 1 1 d .
O9 O 0.25938(16) 0.1949(2) 1.05158(18) 0.0465(9) Uani 1 1 d .
O10 O 0.35671(15) 0.2687(2) 1.03642(18) 0.0430(9) Uani 1 1 d .
O11 O 0.56785(19) 0.0926(3) 1.1589(2) 0.0709(13) Uani 1 1 d .
H11 H 0.6188 0.0771 1.1632 0.106 Uiso 1 1 d R
N1 N 0.3143(2) -0.0954(4) 0.8569(3) 0.0574(14) Uani 1 1 d .
N2 N 0.2758(3) -0.1455(4) 0.8271(3) 0.0810(18) Uani 1 1 d .
N3 N 0.2394(3) -0.1949(5) 0.7950(4) 0.123(3) Uani 1 1 d .
N4 N 0.34556(19) 0.0692(3) 1.1195(2) 0.0478(12) Uani 1 1 d .
N5 N 0.4437(2) 0.1524(3) 1.0800(2) 0.0473(12) Uani 1 1 d .
C1 C 0.1812(3) 0.1003(5) 0.8036(3) 0.0556(16) Uani 1 1 d .
C2 C 0.1359(3) 0.0931(5) 0.7345(3) 0.0602(17) Uani 1 1 d .
C3 C 0.1605(3) 0.0275(5) 0.6886(3) 0.080(2) Uani 1 1 d .
H3A H 0.1913 0.0592 0.6724 0.120 Uiso 1 1 calc R
H3B H 0.1288 0.0090 0.6496 0.120 Uiso 1 1 calc R
H3C H 0.1769 -0.0275 0.7147 0.120 Uiso 1 1 calc R
C4 C 0.1227(3) 0.1856(5) 0.7019(4) 0.088(3) Uani 1 1 d .
H4A H 0.1587 0.2127 0.6942 0.132 Uiso 1 1 calc R
H4B H 0.1069 0.2262 0.7318 0.132 Uiso 1 1 calc R
H4C H 0.0937 0.1789 0.6582 0.132 Uiso 1 1 calc R
C5 C 0.0806(3) 0.0508(7) 0.7481(4) 0.119(4) Uani 1 1 d .
H5A H 0.0531 0.0353 0.7047 0.179 Uiso 1 1 calc R
H5B H 0.0622 0.0952 0.7729 0.179 Uiso 1 1 calc R
H5C H 0.0908 -0.0055 0.7754 0.179 Uiso 1 1 calc R
C6 C 0.1936(3) -0.0335(5) 0.9550(3) 0.0535(16) Uani 1 1 d .
C7 C 0.1529(3) -0.1131(5) 0.9658(3) 0.0645(18) Uani 1 1 d .
C8 C 0.1415(3) -0.1752(5) 0.9046(3) 0.086(2) Uani 1 1 d .
H8A H 0.1177 -0.1422 0.8651 0.129 Uiso 1 1 calc R
H8B H 0.1203 -0.2304 0.9134 0.129 Uiso 1 1 calc R
H8C H 0.1789 -0.1936 0.8953 0.129 Uiso 1 1 calc R
C9 C 0.0963(3) -0.0754(5) 0.9795(4) 0.087(2) Uani 1 1 d .
H9A H 0.0749 -0.0398 0.9400 0.130 Uiso 1 1 calc R
H9B H 0.1057 -0.0353 1.0197 0.130 Uiso 1 1 calc R
H9C H 0.0718 -0.1269 0.9876 0.130 Uiso 1 1 calc R
C10 C 0.1863(3) -0.1695(5) 1.0294(4) 0.079(2) Uani 1 1 d .
H10A H 0.2218 -0.1967 1.0204 0.118 Uiso 1 1 calc R
H10B H 0.1608 -0.2188 1.0388 0.118 Uiso 1 1 calc R
H10C H 0.1972 -0.1283 1.0690 0.118 Uiso 1 1 calc R
C11 C 0.3864(3) 0.1434(4) 0.8756(4) 0.0544(16) Uani 1 1 d .
C12 C 0.4171(3) 0.1921(4) 0.8261(3) 0.0575(17) Uani 1 1 d .
C13 C 0.3887(3) 0.1683(6) 0.7529(3) 0.084(2) Uani 1 1 d .
H13A H 0.4094 0.2001 0.7230 0.126 Uiso 1 1 calc R
H13B H 0.3475 0.1881 0.7418 0.126 Uiso 1 1 calc R
H13C H 0.3906 0.1014 0.7464 0.126 Uiso 1 1 calc R
C14 C 0.4140(4) 0.2949(5) 0.8355(4) 0.112(3) Uani 1 1 d .
H14A H 0.4362 0.3263 0.8070 0.168 Uiso 1 1 calc R
H14B H 0.4309 0.3106 0.8835 0.168 Uiso 1 1 calc R
H14C H 0.3730 0.3150 0.8223 0.168 Uiso 1 1 calc R
C15 C 0.4801(3) 0.1604(6) 0.8440(4) 0.102(3) Uani 1 1 d .
H15A H 0.5018 0.1936 0.8158 0.153 Uiso 1 1 calc R
H15B H 0.4816 0.0939 0.8355 0.153 Uiso 1 1 calc R
H15C H 0.4978 0.1732 0.8922 0.153 Uiso 1 1 calc R
C16 C 0.3551(3) -0.0604(4) 1.0454(3) 0.0566(16) Uani 1 1 d .
H16A H 0.3944 -0.0815 1.0710 0.068 Uiso 1 1 calc R
H16B H 0.3338 -0.1143 1.0211 0.068 Uiso 1 1 calc R
C17 C 0.3218(2) -0.0223(4) 1.0947(3) 0.0535(15) Uani 1 1 d .
H17A H 0.2796 -0.0166 1.0716 0.064 Uiso 1 1 calc R
H17B H 0.3256 -0.0651 1.1337 0.064 Uiso 1 1 calc R
C18 C 0.2486(2) 0.1487(4) 1.1096(3) 0.0517(15) Uani 1 1 d .
H18A H 0.2230 0.0945 1.0945 0.062 Uiso 1 1 calc R
H18B H 0.2281 0.1911 1.1344 0.062 Uiso 1 1 calc R
C19 C 0.3064(2) 0.1171(4) 1.1568(3) 0.0524(15) Uani 1 1 d .
H19A H 0.3272 0.1716 1.1809 0.063 Uiso 1 1 calc R
H19B H 0.2980 0.0746 1.1915 0.063 Uiso 1 1 calc R
C20 C 0.4064(2) 0.0655(4) 1.1643(3) 0.0526(15) Uani 1 1 d .
H20A H 0.4262 0.0086 1.1546 0.063 Uiso 1 1 calc R
H20B H 0.4047 0.0638 1.2126 0.063 Uiso 1 1 calc R
C21 C 0.4411(2) 0.1497(4) 1.1521(3) 0.0533(16) Uani 1 1 d .
H21A H 0.4221 0.2066 1.1634 0.064 Uiso 1 1 calc R
H21B H 0.4813 0.1467 1.1819 0.064 Uiso 1 1 calc R
C22 C 0.4620(2) 0.2464(4) 1.0623(3) 0.0508(15) Uani 1 1 d .
H22A H 0.4721 0.2442 1.0177 0.061 Uiso 1 1 calc R
H22B H 0.4973 0.2666 1.0971 0.061 Uiso 1 1 calc R
C23 C 0.4122(2) 0.3147(4) 1.0593(3) 0.0534(16) Uani 1 1 d .
H23A H 0.4153 0.3415 1.1050 0.064 Uiso 1 1 calc R
H23B H 0.4150 0.3657 1.0277 0.064 Uiso 1 1 calc R
C24 C 0.4845(2) 0.0813(4) 1.0618(3) 0.0595(18) Uani 1 1 d .
H24A H 0.4697 0.0278 1.0361 0.071 Uiso 1 1 calc R
C25 C 0.5498(3) 0.0986(4) 1.0860(3) 0.0582(17) Uani 1 1 d .
H25A H 0.5714 0.0523 1.0656 0.070 Uiso 1 1 calc R
H25B H 0.5592 0.1607 1.0711 0.070 Uiso 1 1 calc R

loop_
_atom_site_aniso_label
_atom_site_aniso_U_11
_atom_site_aniso_U_22
_atom_site_aniso_U_33
_atom_site_aniso_U_23
_atom_site_aniso_U_13
_atom_site_aniso_U_12
Mn1 0.0407(5) 0.0438(5) 0.0442(6) -0.0044(4) 0.0069(4) 0.0039(4)
Mn2 0.0438(5) 0.0510(6) 0.0528(6) -0.0096(5) 0.0075(4) 0.0042(4)
Mn3 0.0394(5) 0.0411(5) 0.0476(6) -0.0059(4) 0.0074(4) 0.0014(4)
O1 0.0319(18) 0.045(2) 0.045(2) -0.0070(17) 0.0065(17) 0.0105(17)
O2 0.049(3) 0.062(3) 0.064(3) -0.017(2) -0.004(2) 0.009(2)
O3 0.050(2) 0.049(2) 0.054(3) -0.007(2) 0.010(2) 0.0036(19)
O4 0.052(2) 0.045(2) 0.067(3) -0.007(2) 0.014(2) 0.0010(19)
O5 0.054(2) 0.046(3) 0.056(3) -0.001(2) 0.014(2) 0.003(2)
O6 0.047(2) 0.066(3) 0.046(3) -0.009(2) 0.0095(19) -0.001(2)
O7 0.051(2) 0.054(3) 0.050(2) -0.0032(19) 0.014(2) 0.006(2)
O8 0.049(2) 0.043(2) 0.050(2) -0.0062(19) 0.0076(19) 0.0045(18)
O9 0.052(2) 0.045(2) 0.043(2) 0.0053(18) 0.0110(19) 0.0004(18)
O10 0.039(2) 0.042(2) 0.049(2) -0.0067(17) 0.0123(18) 0.0014(17)
O11 0.060(3) 0.086(3) 0.063(3) -0.009(2) 0.008(2) 0.014(2)
N1 0.044(3) 0.053(3) 0.071(4) -0.020(3) 0.005(3) 0.000(3)
N2 0.064(4) 0.082(5) 0.104(5) -0.023(4) 0.034(4) 0.004(4)
N3 0.074(4) 0.118(6) 0.178(8) -0.090(6) 0.036(5) -0.033(4)
N4 0.042(3) 0.047(3) 0.050(3) -0.001(2) 0.004(2) 0.005(2)
N5 0.049(3) 0.049(3) 0.043(3) -0.007(2) 0.010(2) 0.004(2)
C1 0.042(4) 0.060(4) 0.063(4) 0.007(4) 0.008(3) -0.010(3)
C2 0.055(4) 0.060(4) 0.059(4) -0.009(3) 0.002(3) -0.008(3)
C3 0.104(6) 0.085(6) 0.044(4) -0.004(4) 0.006(4) 0.005(5)
C4 0.103(6) 0.061(5) 0.077(5) 0.004(4) -0.022(5) 0.011(4)
C5 0.066(5) 0.196(11) 0.093(6) -0.047(7) 0.016(5) -0.064(6)
C6 0.053(4) 0.057(4) 0.045(4) -0.002(3) 0.002(3) 0.002(3)
C7 0.062(4) 0.064(5) 0.068(5) -0.003(4) 0.016(4) -0.004(3)
C8 0.109(6) 0.078(5) 0.072(5) -0.012(4) 0.023(5) -0.041(5)
C9 0.067(5) 0.077(5) 0.118(7) 0.015(5) 0.027(5) 0.006(4)
C10 0.090(5) 0.063(5) 0.083(5) 0.011(4) 0.022(4) 0.002(4)
C11 0.042(3) 0.053(4) 0.068(5) 0.005(3) 0.014(3) 0.015(3)
C12 0.060(4) 0.060(4) 0.055(4) 0.008(3) 0.019(3) 0.013(3)
C13 0.075(5) 0.117(7) 0.059(5) 0.002(4) 0.015(4) 0.002(5)
C14 0.178(10) 0.064(5) 0.112(7) 0.013(5) 0.069(7) 0.016(6)
C15 0.055(4) 0.166(9) 0.092(6) 0.058(6) 0.033(4) 0.018(5)
C16 0.057(4) 0.048(4) 0.061(4) 0.000(3) 0.009(3) 0.005(3)
C17 0.050(3) 0.058(4) 0.050(4) 0.001(3) 0.007(3) 0.000(3)
C18 0.049(3) 0.052(4) 0.057(4) 0.005(3) 0.019(3) 0.007(3)
C19 0.057(4) 0.052(4) 0.049(4) -0.002(3) 0.014(3) 0.000(3)
C20 0.053(4) 0.055(4) 0.048(4) 0.005(3) 0.009(3) 0.017(3)
C21 0.045(3) 0.059(4) 0.053(4) -0.009(3) 0.006(3) 0.002(3)
C22 0.037(3) 0.054(4) 0.061(4) -0.013(3) 0.011(3) -0.002(3)
C23 0.046(3) 0.049(4) 0.068(4) -0.010(3) 0.017(3) -0.006(3)
C24 0.045(3) 0.059(4) 0.071(4) -0.027(3) 0.008(3) 0.012(3)
C25 0.051(4) 0.068(4) 0.052(4) -0.011(3) 0.004(3) 0.013(3)

loop_
_atom_type_symbol
_atom_type_description
_atom_type_scat_dispersion_real
_atom_type_scat_dispersion_imag
_atom_type_scat_source
C C 0.0181 0.0091 'International Tables Vol C Tables 4.2.6.8 and 6.1.1.4'
H H 0.0000 0.0000 'International Tables Vol C Tables 4.2.6.8 and 6.1.1.4'
N N 0.0311 0.0180 'International Tables Vol C Tables 4.2.6.8 and 6.1.1.4'
O O 0.0492 0.0322 'International Tables Vol C Tables 4.2.6.8 and 6.1.1.4'
Mn Mn -0.5299 2.8052 'International Tables Vol C Tables 4.2.6.8 and 6.1.1.4'

loop_
_geom_angle_atom_site_label_1
_geom_angle_atom_site_label_2
_geom_angle_atom_site_label_3
_geom_angle
_geom_angle_site_symmetry_1
_geom_angle_site_symmetry_3
O8 Mn1 O1 82.96(15) . .
O8 Mn1 O10 175.15(15) . .
O1 Mn1 O10 100.12(15) . .
O8 Mn1 N5 96.95(16) . .
O1 Mn1 N5 165.90(17) . .
O10 Mn1 N5 79.14(16) . .
O8 Mn1 O6 88.00(16) . .
O1 Mn1 O6 84.25(15) . .
O10 Mn1 O6 88.58(15) . .
N5 Mn1 O6 81.66(16) . .
O8 Mn1 N4 79.23(16) . .
O1 Mn1 N4 114.76(16) . .
O10 Mn1 N4 102.66(16) . .
N5 Mn1 N4 78.91(17) . .
O6 Mn1 N4 155.19(15) . .
O8 Mn1 Mn2 47.88(11) . .
O1 Mn1 Mn2 36.92(10) . .
O10 Mn1 Mn2 134.15(11) . .
N5 Mn1 Mn2 137.40(12) . .
O6 Mn1 Mn2 74.99(11) . .
N4 Mn1 Mn2 110.02(12) . .
O1 Mn2 N1 172.35(18) . .
O1 Mn2 O7 90.22(16) . .
N1 Mn2 O7 85.97(19) . .
O1 Mn2 O4 97.02(16) . .
N1 Mn2 O4 86.90(19) . .
O7 Mn2 O4 172.75(16) . .
O1 Mn2 O2 94.15(15) . .
N1 Mn2 O2 92.63(19) . .
O7 Mn2 O2 92.46(17) . .
O4 Mn2 O2 86.60(17) . .
O1 Mn2 O8 76.14(14) . .
N1 Mn2 O8 97.46(18) . .
O7 Mn2 O8 93.60(15) . .
O4 Mn2 O8 88.58(15) . .
O2 Mn2 O8 168.56(15) . .
O1 Mn2 Mn1 38.77(10) . .
N1 Mn2 Mn1 133.97(15) . .
O7 Mn2 Mn1 83.76(12) . .
O4 Mn2 Mn1 102.17(12) . .
O2 Mn2 Mn1 132.47(12) . .
O8 Mn2 Mn1 39.04(9) . .
O1 Mn3 O10 173.69(16) . 7_557
O1 Mn3 O9 91.93(16) . 7_557
O10 Mn3 O9 83.11(15) 7_557 7_557
O1 Mn3 O5 95.96(16) . .
O10 Mn3 O5 88.45(16) 7_557 .
O9 Mn3 O5 168.95(16) 7_557 .
O1 Mn3 O3 95.60(15) . .
O10 Mn3 O3 89.04(15) 7_557 .
O9 Mn3 O3 98.88(15) 7_557 .
O5 Mn3 O3 88.06(15) . .
O1 Mn3 O9 83.11(15) . .
O10 Mn3 O9 92.01(15) 7_557 .
O9 Mn3 O9 77.76(15) 7_557 .
O5 Mn3 O9 95.48(15) . .
O3 Mn3 O9 176.33(16) . .
O1 Mn3 Mn3 86.66(11) . 7_557
O10 Mn3 Mn3 87.03(11) 7_557 7_557
O9 Mn3 Mn3 40.18(10) 7_557 7_557
O5 Mn3 Mn3 132.51(12) . 7_557
O3 Mn3 Mn3 139.03(12) . 7_557
O9 Mn3 Mn3 37.59(10) . 7_557
Mn3 O1 Mn2 123.07(19) . .
Mn3 O1 Mn1 122.03(18) . .
Mn2 O1 Mn1 104.31(15) . .
C1 O2 Mn2 135.0(4) . .
C1 O3 Mn3 128.0(4) . .
C6 O4 Mn2 129.7(4) . .
C6 O5 Mn3 133.7(4) . .
C11 O6 Mn1 128.4(4) . .
C11 O7 Mn2 126.2(4) . .
C16 O8 Mn1 120.5(3) . .
C16 O8 Mn2 119.6(3) . .
Mn1 O8 Mn2 93.09(15) . .
C18 O9 Mn3 124.7(3) . 7_557
C18 O9 Mn3 126.5(3) . .
Mn3 O9 Mn3 102.24(15) 7_557 .
C23 O10 Mn3 119.8(3) . 7_557
C23 O10 Mn1 119.0(3) . .
Mn3 O10 Mn1 118.69(18) 7_557 .
C25 O11 H11 97.1 . .
N2 N1 Mn2 119.5(4) . .
N3 N2 N1 176.4(8) . .
C17 N4 C20 113.6(4) . .
C17 N4 C19 111.0(4) . .
C20 N4 C19 108.9(4) . .
C17 N4 Mn1 100.5(3) . .
C20 N4 Mn1 105.2(3) . .
C19 N4 Mn1 117.5(3) . .
C21 N5 C22 110.3(4) . .
C21 N5 C24 114.0(4) . .
C22 N5 C24 108.8(4) . .
C21 N5 Mn1 108.6(3) . .
C22 N5 Mn1 104.1(3) . .
C24 N5 Mn1 110.7(3) . .
O2 C1 O3 125.0(6) . .
O2 C1 C2 117.5(6) . .
O3 C1 C2 117.3(6) . .
C4 C2 C5 110.2(7) . .
C4 C2 C3 110.8(6) . .
C5 C2 C3 109.0(6) . .
C4 C2 C1 111.4(5) . .
C5 C2 C1 107.0(5) . .
C3 C2 C1 108.3(5) . .
C2 C3 H3A 109.5 . .
C2 C3 H3B 109.5 . .
H3A C3 H3B 109.5 . .
C2 C3 H3C 109.5 . .
H3A C3 H3C 109.5 . .
H3B C3 H3C 109.5 . .
C2 C4 H4A 109.5 . .
C2 C4 H4B 109.5 . .
H4A C4 H4B 109.5 . .
C2 C4 H4C 109.5 . .
H4A C4 H4C 109.5 . .
H4B C4 H4C 109.5 . .
C2 C5 H5A 109.5 . .
C2 C5 H5B 109.5 . .
H5A C5 H5B 109.5 . .
C2 C5 H5C 109.5 . .
H5A C5 H5C 109.5 . .
H5B C5 H5C 109.5 . .
O5 C6 O4 124.7(6) . .
O5 C6 C7 119.2(6) . .
O4 C6 C7 116.1(6) . .
C8 C7 C9 112.1(6) . .
C8 C7 C6 108.7(5) . .
C9 C7 C6 111.0(6) . .
C8 C7 C10 108.7(6) . .
C9 C7 C10 108.6(6) . .
C6 C7 C10 107.7(5) . .
C7 C8 H8A 109.5 . .
C7 C8 H8B 109.5 . .
H8A C8 H8B 109.5 . .
C7 C8 H8C 109.5 . .
H8A C8 H8C 109.5 . .
H8B C8 H8C 109.5 . .
C7 C9 H9A 109.5 . .
C7 C9 H9B 109.5 . .
H9A C9 H9B 109.5 . .
C7 C9 H9C 109.5 . .
H9A C9 H9C 109.5 . .
H9B C9 H9C 109.5 . .
C7 C10 H10A 109.5 . .
C7 C10 H10B 109.5 . .
H10A C10 H10B 109.5 . .
C7 C10 H10C 109.5 . .
H10A C10 H10C 109.5 . .
H10B C10 H10C 109.5 . .
O6 C11 O7 125.5(6) . .
O6 C11 C12 117.7(6) . .
O7 C11 C12 116.8(6) . .
C14 C12 C15 110.3(7) . .
C14 C12 C13 109.1(6) . .
C15 C12 C13 109.8(6) . .
C14 C12 C11 108.9(5) . .
C15 C12 C11 107.2(5) . .
C13 C12 C11 111.6(6) . .
C12 C13 H13A 109.5 . .
C12 C13 H13B 109.5 . .
H13A C13 H13B 109.5 . .
C12 C13 H13C 109.5 . .
H13A C13 H13C 109.5 . .
H13B C13 H13C 109.5 . .
C12 C14 H14A 109.5 . .
C12 C14 H14B 109.5 . .
H14A C14 H14B 109.5 . .
C12 C14 H14C 109.5 . .
H14A C14 H14C 109.5 . .
H14B C14 H14C 109.5 . .
C12 C15 H15A 109.5 . .
C12 C15 H15B 109.5 . .
H15A C15 H15B 109.5 . .
C12 C15 H15C 109.5 . .
H15A C15 H15C 109.5 . .
H15B C15 H15C 109.5 . .
O8 C16 C17 110.8(5) . .
O8 C16 H16A 109.5 . .
C17 C16 H16A 109.5 . .
O8 C16 H16B 109.5 . .
C17 C16 H16B 109.5 . .
H16A C16 H16B 108.1 . .
N4 C17 C16 109.6(5) . .
N4 C17 H17A 109.7 . .
C16 C17 H17A 109.7 . .
N4 C17 H17B 109.7 . .
C16 C17 H17B 109.7 . .
H17A C17 H17B 108.2 . .
O9 C18 C19 110.1(4) . .
O9 C18 H18A 109.6 . .
C19 C18 H18A 109.6 . .
O9 C18 H18B 109.6 . .
C19 C18 H18B 109.6 . .
H18A C18 H18B 108.1 . .
N4 C19 C18 112.6(5) . .
N4 C19 H19A 109.1 . .
C18 C19 H19A 109.1 . .
N4 C19 H19B 109.1 . .
C18 C19 H19B 109.1 . .
H19A C19 H19B 107.8 . .
N4 C20 C21 110.2(5) . .
N4 C20 H20A 109.6 . .
C21 C20 H20A 109.6 . .
N4 C20 H20B 109.6 . .
C21 C20 H20B 109.6 . .
H20A C20 H20B 108.1 . .
N5 C21 C20 109.7(5) . .
N5 C21 H21A 109.7 . .
C20 C21 H21A 109.7 . .
N5 C21 H21B 109.7 . .
C20 C21 H21B 109.7 . .
H21A C21 H21B 108.2 . .
N5 C22 C23 109.6(4) . .
N5 C22 H22A 109.8 . .
C23 C22 H22A 109.8 . .
N5 C22 H22B 109.8 . .
C23 C22 H22B 109.8 . .
H22A C22 H22B 108.2 . .
O10 C23 C22 110.0(4) . .
O10 C23 H23A 109.7 . .
C22 C23 H23A 109.7 . .
O10 C23 H23B 109.7 . .
C22 C23 H23B 109.7 . .
H23A C23 H23B 108.2 . .
C25 C24 N5 117.5(5) . .
C25 C24 H24A 121.3 . .
N5 C24 H24A 121.3 . .
O11 C25 C24 110.1(5) . .
O11 C25 H25A 109.6 . .
C24 C25 H25A 109.6 . .
O11 C25 H25B 109.6 . .
C24 C25 H25B 109.6 . .
H25A C25 H25B 108.2 . .

loop_
_geom_bond_atom_site_label_1
_geom_bond_atom_site_label_2
_geom_bond_distance
_geom_bond_site_symmetry_2
Mn1 O8 1.901(4) .
Mn1 O1 1.948(3) .
Mn1 O10 1.953(4) .
Mn1 N5 2.164(5) .
Mn1 O6 2.188(4) .
Mn1 N4 2.368(5) .
Mn1 Mn2 3.0145(13) .
Mn2 O1 1.869(3) .
Mn2 N1 1.957(5) .
Mn2 O7 1.987(4) .
Mn2 O4 2.011(4) .
Mn2 O2 2.085(4) .
Mn2 O8 2.239(4) .
Mn3 O1 1.847(3) .
Mn3 O10 1.940(3) 7_557
Mn3 O9 1.996(4) 7_557
Mn3 O5 2.044(4) .
Mn3 O3 2.096(4) .
Mn3 O9 2.111(4) .
Mn3 Mn3 3.1973(18) 7_557
O2 C1 1.241(7) .
O3 C1 1.272(7) .
O4 C6 1.269(7) .
O5 C6 1.257(7) .
O6 C11 1.239(7) .
O7 C11 1.278(7) .
O8 C16 1.439(6) .
O9 C18 1.427(6) .
O9 Mn3 1.996(4) 7_557
O10 C23 1.435(6) .
O10 Mn3 1.940(3) 7_557
O11 C25 1.434(7) .
O11 H11 1.1999 .
N1 N2 1.199(7) .
N2 N3 1.180(8) .
N4 C17 1.476(7) .
N4 C20 1.494(7) .
N4 C19 1.498(7) .
N5 C21 1.477(7) .
N5 C22 1.495(7) .
N5 C24 1.513(7) .
C1 C2 1.539(8) .
C2 C4 1.492(8) .
C2 C5 1.524(9) .
C2 C3 1.536(8) .
C3 H3A 0.9800 .
C3 H3B 0.9800 .
C3 H3C 0.9800 .
C4 H4A 0.9800 .
C4 H4B 0.9800 .
C4 H4C 0.9800 .
C5 H5A 0.9800 .
C5 H5B 0.9800 .
C5 H5C 0.9800 .
C6 C7 1.546(9) .
C7 C8 1.502(8) .
C7 C9 1.527(9) .
C7 C10 1.563(9) .
C8 H8A 0.9800 .
C8 H8B 0.9800 .
C8 H8C 0.9800 .
C9 H9A 0.9800 .
C9 H9B 0.9800 .
C9 H9C 0.9800 .
C10 H10A 0.9800 .
C10 H10B 0.9800 .
C10 H10C 0.9800 .
C11 C12 1.543(8) .
C12 C14 1.504(9) .
C12 C15 1.506(9) .
C12 C13 1.508(9) .
C13 H13A 0.9800 .
C13 H13B 0.9800 .
C13 H13C 0.9800 .
C14 H14A 0.9800 .
C14 H14B 0.9800 .
C14 H14C 0.9800 .
C15 H15A 0.9800 .
C15 H15B 0.9800 .
C15 H15C 0.9800 .
C16 C17 1.517(8) .
C16 H16A 0.9900 .
C16 H16B 0.9900 .
C17 H17A 0.9900 .
C17 H17B 0.9900 .
C18 C19 1.528(7) .
C18 H18A 0.9900 .
C18 H18B 0.9900 .
C19 H19A 0.9900 .
C19 H19B 0.9900 .
C20 C21 1.519(8) .
C20 H20A 0.9900 .
C20 H20B 0.9900 .
C21 H21A 0.9900 .
C21 H21B 0.9900 .
C22 C23 1.523(7) .
C22 H22A 0.9900 .
C22 H22B 0.9900 .
C23 H23A 0.9900 .
C23 H23B 0.9900 .
C24 C25 1.512(8) .
C24 H24A 0.9500 .
C25 H25A 0.9900 .
C25 H25B 0.9900 .
